data_8106758
loop_
_publ_author_name
'Zhang, Zhi-Mao'
'Chen, Lian-Hui'

_publ_section_title
;
 The crystal structure of N,N-dimethyl-2,6-di-p-tolylpyrimidin-4-amine,
 C20H21N3
;
_journal_issue 6
_journal_name_full 'Zeitschrift f\"ur Kristallographie - New Crystal Structures'
_journal_page_first 1029
_journal_page_last 1030
_journal_paper_doi 10.1515/ncrs-2017-0161
_journal_volume 232
_journal_year 2017
_chemical_formula_sum 'C20 H21 N3'
_chemical_formula_weight 303.40
_space_group_crystal_system orthorhombic
_space_group_IT_number 61
_space_group_name_Hall '-P 2ac 2ab'
_space_group_name_H-M_alt 'P b c a'
_atom_sites_solution_hydrogens geom
_cell_angle_alpha 90
_cell_angle_beta 90
_cell_angle_gamma 90
_cell_formula_units_Z 8
_cell_length_a 12.2422(16)
_cell_length_b 7.1996(10)
_cell_length_c 39.037(5)
_cell_measurement_reflns_used 4098
_cell_measurement_temperature 293(2)
_cell_measurement_theta_max 56.420
_cell_measurement_theta_min 5.218
_cell_volume 3440.7(8)
_computing_cell_refinement 'Bruker SMART'
_computing_data_collection 'Bruker SMART'
_computing_data_reduction 'Bruker SHELXTL'
_computing_molecular_graphics 'Bruker SHELXTL'
_computing_publication_material 'Bruker SHELXTL'
_computing_structure_refinement 'SHELXL-2013 (Sheldrick, 2013)'
_computing_structure_solution 'Bruker SHELXTL'
_diffrn_ambient_temperature 293(2)
_diffrn_measured_fraction_theta_full 0.974
_diffrn_measured_fraction_theta_max 0.999
_diffrn_measurement_device_type 'CCD area detector'
_diffrn_measurement_method 'phi and omega scans'
_diffrn_radiation_type MoK\a
_diffrn_radiation_wavelength 0.71073
_diffrn_reflns_av_R_equivalents 0.0426
_diffrn_reflns_av_unetI/netI 0.0309
_diffrn_reflns_Laue_measured_fraction_full 0.974
_diffrn_reflns_Laue_measured_fraction_max 0.999
_diffrn_reflns_limit_h_max 10
_diffrn_reflns_limit_h_min -14
_diffrn_reflns_limit_k_max 8
_diffrn_reflns_limit_k_min -8
_diffrn_reflns_limit_l_max 46
_diffrn_reflns_limit_l_min -46
_diffrn_reflns_number 17561
_diffrn_reflns_point_group_measured_fraction_full 0.974
_diffrn_reflns_point_group_measured_fraction_max 0.999
_diffrn_reflns_theta_full 25.242
_diffrn_reflns_theta_max 24.994
_diffrn_reflns_theta_min 1.964
_exptl_absorpt_coefficient_mu 0.070
_exptl_absorpt_correction_T_max 0.7456
_exptl_absorpt_correction_T_min 0.6123
_exptl_absorpt_correction_type multi-scan
_exptl_absorpt_process_details sadabs
_exptl_crystal_colour colorless
_exptl_crystal_density_diffrn 1.171
_exptl_crystal_description prismatic
_exptl_crystal_F_000 1296
_exptl_crystal_size_max 0.200
_exptl_crystal_size_mid 0.170
_exptl_crystal_size_min 0.110
_refine_diff_density_max 0.218
_refine_diff_density_min -0.216
_refine_diff_density_rms 0.047
_refine_ls_extinction_coef 0.0014(5)
_refine_ls_extinction_expression Fc^*^=kFc[1+0.001xFc^2^\l^3^/sin(2\q)]^-1/4^
_refine_ls_extinction_method SHELXL
_refine_ls_goodness_of_fit_ref 1.164
_refine_ls_hydrogen_treatment constr
_refine_ls_matrix_type full
_refine_ls_number_parameters 213
_refine_ls_number_reflns 3040
_refine_ls_number_restraints 0
_refine_ls_restrained_S_all 1.164
_refine_ls_R_factor_all 0.0786
_refine_ls_R_factor_gt 0.0686
_refine_ls_shift/su_max 0.001
_refine_ls_shift/su_mean 0.000
_refine_ls_structure_factor_coef Fsqd
_refine_ls_weighting_details 'w=1/[\s^2^(Fo^2^)+(0.0701P)^2^+1.3765P] where P=(Fo^2^+2Fc^2^)/3'
_refine_ls_weighting_scheme calc
_refine_ls_wR_factor_gt 0.1663
_refine_ls_wR_factor_ref 0.1723
_reflns_Friedel_coverage 0.000
_reflns_Friedel_fraction_full .
_reflns_Friedel_fraction_max .
_reflns_number_gt 2585
_reflns_number_total 3040
_reflns_threshold_expression 'I > 2\s(I)'
_cod_data_source_file suppl_ncrs-2017-0161_suppl.cif
_cod_data_source_block cd17200
_cod_original_cell_volume 3440.6(8)
_cod_database_code 8106758
_shelx_space_group_comment
; 
The symmetry employed for this shelxl refinement is uniquely defined 
by the following loop, which should always be used as a source of 
symmetry information in preference to the above space-group names. 
They are only intended as comments. 
;
_shelx_estimated_absorpt_t_min 0.986
_shelx_estimated_absorpt_t_max 0.992
_shelxl_version_number 2013-4

loop_
_space_group_symop_operation_xyz
'x, y, z'
'-x+1/2, -y, z+1/2'
'-x, y+1/2, -z+1/2'
'x+1/2, -y+1/2, -z'
'-x, -y, -z'
'x-1/2, y, -z-1/2'
'x, -y-1/2, z-1/2'
'-x-1/2, y-1/2, z'

loop_
_atom_site_label
_atom_site_type_symbol
_atom_site_fract_x
_atom_site_fract_y
_atom_site_fract_z
_atom_site_U_iso_or_equiv
_atom_site_adp_type
_atom_site_occupancy
_atom_site_site_symmetry_order
_atom_site_calc_flag
_atom_site_refinement_flags_posn
_atom_site_refinement_flags_adp
_atom_site_refinement_flags_occupancy
_atom_site_disorder_assembly
_atom_site_disorder_group
N1 N 0.68796(14) 0.0993(3) 0.09334(4) 0.0463(5) Uani 1 1 d . . . . .
N2 N 0.57627(15) 0.0463(3) 0.14241(4) 0.0468(5) Uani 1 1 d . . . . .
N3 N 0.87524(15) 0.0998(3) 0.09666(5) 0.0539(5) Uani 1 1 d . . . . .
C1 C 0.77849(17) 0.0797(3) 0.11265(5) 0.0428(5) Uani 1 1 d . . . . .
C2 C 0.76975(17) 0.0410(3) 0.14778(5) 0.0436(5) Uani 1 1 d . . . . .
H2 H 0.8317 0.0254 0.1613 0.052 Uiso 1 1 calc R U . . .
C3 C 0.66729(17) 0.0267(3) 0.16157(5) 0.0426(5) Uani 1 1 d . . . . .
C4 C 0.59221(17) 0.0811(3) 0.10917(5) 0.0430(5) Uani 1 1 d . . . . .
C5 C 0.49294(18) 0.1011(3) 0.08759(6) 0.0461(5) Uani 1 1 d . . . . .
C6 C 0.5009(2) 0.1356(4) 0.05278(6) 0.0560(6) Uani 1 1 d . . . . .
H6 H 0.5694 0.1464 0.0427 0.067 Uiso 1 1 calc R U . . .
C7 C 0.4081(2) 0.1541(4) 0.03299(7) 0.0626(7) Uani 1 1 d . . . . .
H7 H 0.4156 0.1769 0.0097 0.075 Uiso 1 1 calc R U . . .
C8 C 0.3051(2) 0.1399(4) 0.04665(7) 0.0597(7) Uani 1 1 d . . . . .
C9 C 0.2981(2) 0.1057(4) 0.08149(8) 0.0695(8) Uani 1 1 d . . . . .
H9 H 0.2295 0.0952 0.0916 0.083 Uiso 1 1 calc R U . . .
C10 C 0.38968(19) 0.0867(4) 0.10160(6) 0.0618(7) Uani 1 1 d . . . . .
H10 H 0.3820 0.0639 0.1249 0.074 Uiso 1 1 calc R U . . .
C11 C 0.2041(2) 0.1577(5) 0.02488(8) 0.0807(9) Uani 1 1 d . . . . .
H11A H 0.2246 0.1905 0.0019 0.121 Uiso 1 1 calc R U . . .
H11B H 0.1576 0.2525 0.0342 0.121 Uiso 1 1 calc R U . . .
H11C H 0.1657 0.0415 0.0246 0.121 Uiso 1 1 calc R U . . .
C12 C 0.65013(17) -0.0134(3) 0.19860(5) 0.0437(5) Uani 1 1 d . . . . .
C13 C 0.55324(19) -0.0930(3) 0.20983(6) 0.0520(6) Uani 1 1 d . . . . .
H13 H 0.4988 -0.1209 0.1940 0.062 Uiso 1 1 calc R U . . .
C14 C 0.5363(2) -0.1316(4) 0.24406(6) 0.0600(7) Uani 1 1 d . . . . .
H14 H 0.4710 -0.1863 0.2509 0.072 Uiso 1 1 calc R U . . .
C15 C 0.6147(2) -0.0905(4) 0.26836(6) 0.0605(7) Uani 1 1 d . . . . .
C16 C 0.7109(2) -0.0103(4) 0.25720(6) 0.0602(7) Uani 1 1 d . . . . .
H16 H 0.7647 0.0193 0.2731 0.072 Uiso 1 1 calc R U . . .
C17 C 0.7287(2) 0.0268(3) 0.22295(6) 0.0537(6) Uani 1 1 d . . . . .
H17 H 0.7945 0.0797 0.2161 0.064 Uiso 1 1 calc R U . . .
C18 C 0.5960(3) -0.1290(5) 0.30602(7) 0.0947(11) Uani 1 1 d . . . . .
H18A H 0.5935 -0.0138 0.3183 0.142 Uiso 1 1 calc R U . . .
H18B H 0.6546 -0.2041 0.3147 0.142 Uiso 1 1 calc R U . . .
H18C H 0.5280 -0.1937 0.3089 0.142 Uiso 1 1 calc R U . . .
C19 C 0.8801(2) 0.1354(4) 0.06020(6) 0.0664(8) Uani 1 1 d . . . . .
H19A H 0.8715 0.0207 0.0480 0.100 Uiso 1 1 calc R U . . .
H19B H 0.9494 0.1898 0.0546 0.100 Uiso 1 1 calc R U . . .
H19C H 0.8226 0.2193 0.0539 0.100 Uiso 1 1 calc R U . . .
C20 C 0.97742(19) 0.0842(4) 0.11494(7) 0.0617(7) Uani 1 1 d . . . . .
H20A H 0.9755 0.1625 0.1348 0.093 Uiso 1 1 calc R U . . .
H20B H 1.0363 0.1222 0.1003 0.093 Uiso 1 1 calc R U . . .
H20C H 0.9884 -0.0424 0.1219 0.093 Uiso 1 1 calc R U . . .

loop_
_atom_site_aniso_label
_atom_site_aniso_U_11
_atom_site_aniso_U_22
_atom_site_aniso_U_33
_atom_site_aniso_U_23
_atom_site_aniso_U_13
_atom_site_aniso_U_12
N1 0.0467(11) 0.0483(11) 0.0439(10) 0.0004(8) -0.0002(8) -0.0011(8)
N2 0.0455(10) 0.0481(11) 0.0469(10) -0.0015(8) 0.0021(8) 0.0000(9)
N3 0.0432(11) 0.0725(14) 0.0460(11) 0.0074(10) 0.0014(9) -0.0034(10)
C1 0.0437(13) 0.0403(12) 0.0444(11) -0.0009(9) -0.0003(10) -0.0018(9)
C2 0.0424(12) 0.0440(12) 0.0446(11) 0.0026(10) -0.0029(9) 0.0009(10)
C3 0.0481(12) 0.0350(11) 0.0448(12) -0.0009(9) 0.0017(10) -0.0020(9)
C4 0.0455(12) 0.0404(12) 0.0431(12) -0.0032(9) 0.0027(10) 0.0000(9)
C5 0.0467(13) 0.0431(12) 0.0486(12) -0.0049(10) -0.0017(10) 0.0018(10)
C6 0.0495(14) 0.0639(16) 0.0546(14) 0.0063(12) -0.0008(11) 0.0007(12)
C7 0.0667(17) 0.0679(17) 0.0533(14) 0.0063(13) -0.0100(13) 0.0018(13)
C8 0.0591(16) 0.0515(15) 0.0684(16) -0.0038(12) -0.0156(13) 0.0026(12)
C9 0.0417(14) 0.087(2) 0.0797(19) -0.0051(16) 0.0000(13) 0.0001(13)
C10 0.0515(14) 0.0811(19) 0.0528(14) -0.0031(13) -0.0001(12) 0.0023(13)
C11 0.0674(18) 0.078(2) 0.097(2) -0.0005(17) -0.0313(16) 0.0030(15)
C12 0.0498(12) 0.0345(11) 0.0467(12) -0.0008(9) 0.0048(10) 0.0015(10)
C13 0.0498(13) 0.0509(14) 0.0553(14) -0.0010(11) 0.0052(11) -0.0013(11)
C14 0.0627(16) 0.0549(16) 0.0623(16) -0.0001(12) 0.0184(13) -0.0030(12)
C15 0.0839(19) 0.0513(15) 0.0464(13) 0.0002(11) 0.0206(13) 0.0020(13)
C16 0.0788(18) 0.0559(16) 0.0461(13) -0.0009(11) -0.0025(12) -0.0076(13)
C17 0.0606(15) 0.0515(14) 0.0492(12) 0.0022(11) 0.0036(11) -0.0104(12)
C18 0.135(3) 0.097(3) 0.0523(16) 0.0024(15) 0.0283(18) -0.012(2)
C19 0.0597(16) 0.089(2) 0.0500(14) 0.0023(13) 0.0099(12) -0.0059(14)
C20 0.0454(13) 0.0757(18) 0.0641(15) 0.0030(13) 0.0000(12) 0.0004(12)

loop_
_atom_type_symbol
_atom_type_description
_atom_type_scat_dispersion_real
_atom_type_scat_dispersion_imag
_atom_type_scat_source
C C 0.0033 0.0016 'International Tables Vol C Tables 4.2.6.8 and 6.1.1.4'
H H 0.0000 0.0000 'International Tables Vol C Tables 4.2.6.8 and 6.1.1.4'
N N 0.0061 0.0033 'International Tables Vol C Tables 4.2.6.8 and 6.1.1.4'

loop_
_geom_angle_atom_site_label_1
_geom_angle_atom_site_label_2
_geom_angle_atom_site_label_3
_geom_angle
_geom_angle_site_symmetry_1
_geom_angle_site_symmetry_3
C4 N1 C1 117.00(18) . .
C4 N2 C3 115.93(18) . .
C1 N3 C20 121.62(19) . .
C1 N3 C19 120.73(19) . .
C20 N3 C19 117.65(19) . .
N3 C1 N1 116.93(19) . .
N3 C1 C2 122.77(19) . .
N1 C1 C2 120.30(19) . .
C3 C2 C1 117.95(19) . .
C3 C2 H2 121.0 . .
C1 C2 H2 121.0 . .
N2 C3 C2 122.09(19) . .
N2 C3 C12 116.22(18) . .
C2 C3 C12 121.69(19) . .
N1 C4 N2 126.72(19) . .
N1 C4 C5 116.57(18) . .
N2 C4 C5 116.71(19) . .
C10 C5 C6 117.8(2) . .
C10 C5 C4 121.1(2) . .
C6 C5 C4 121.1(2) . .
C7 C6 C5 120.6(2) . .
C7 C6 H6 119.7 . .
C5 C6 H6 119.7 . .
C8 C7 C6 122.1(2) . .
C8 C7 H7 118.9 . .
C6 C7 H7 118.9 . .
C7 C8 C9 116.8(2) . .
C7 C8 C11 121.9(3) . .
C9 C8 C11 121.2(2) . .
C10 C9 C8 121.8(2) . .
C10 C9 H9 119.1 . .
C8 C9 H9 119.1 . .
C9 C10 C5 120.9(2) . .
C9 C10 H10 119.6 . .
C5 C10 H10 119.6 . .
C8 C11 H11A 109.5 . .
C8 C11 H11B 109.5 . .
H11A C11 H11B 109.5 . .
C8 C11 H11C 109.5 . .
H11A C11 H11C 109.5 . .
H11B C11 H11C 109.5 . .
C17 C12 C13 117.6(2) . .
C17 C12 C3 121.9(2) . .
C13 C12 C3 120.5(2) . .
C14 C13 C12 121.1(2) . .
C14 C13 H13 119.4 . .
C12 C13 H13 119.4 . .
C13 C14 C15 121.1(2) . .
C13 C14 H14 119.4 . .
C15 C14 H14 119.4 . .
C14 C15 C16 117.7(2) . .
C14 C15 C18 121.5(3) . .
C16 C15 C18 120.8(3) . .
C17 C16 C15 121.4(2) . .
C17 C16 H16 119.3 . .
C15 C16 H16 119.3 . .
C16 C17 C12 121.0(2) . .
C16 C17 H17 119.5 . .
C12 C17 H17 119.5 . .
C15 C18 H18A 109.5 . .
C15 C18 H18B 109.5 . .
H18A C18 H18B 109.5 . .
C15 C18 H18C 109.5 . .
H18A C18 H18C 109.5 . .
H18B C18 H18C 109.5 . .
N3 C19 H19A 109.5 . .
N3 C19 H19B 109.5 . .
H19A C19 H19B 109.5 . .
N3 C19 H19C 109.5 . .
H19A C19 H19C 109.5 . .
H19B C19 H19C 109.5 . .
N3 C20 H20A 109.5 . .
N3 C20 H20B 109.5 . .
H20A C20 H20B 109.5 . .
N3 C20 H20C 109.5 . .
H20A C20 H20C 109.5 . .
H20B C20 H20C 109.5 . .

loop_
_geom_bond_atom_site_label_1
_geom_bond_atom_site_label_2
_geom_bond_distance
_geom_bond_site_symmetry_2
N1 C4 1.332(3) .
N1 C1 1.348(3) .
N2 C4 1.336(3) .
N2 C3 1.349(3) .
N3 C1 1.347(3) .
N3 C20 1.445(3) .
N3 C19 1.447(3) .
C1 C2 1.404(3) .
C2 C3 1.369(3) .
C2 H2 0.9300 .
C3 C12 1.489(3) .
C4 C5 1.486(3) .
C5 C10 1.381(3) .
C5 C6 1.385(3) .
C6 C7 1.380(3) .
C6 H6 0.9300 .
C7 C8 1.373(3) .
C7 H7 0.9300 .
C8 C9 1.385(4) .
C8 C11 1.506(3) .
C9 C10 1.376(3) .
C9 H9 0.9300 .
C10 H10 0.9300 .
C11 H11A 0.9600 .
C11 H11B 0.9600 .
C11 H11C 0.9600 .
C12 C17 1.383(3) .
C12 C13 1.389(3) .
C13 C14 1.380(3) .
C13 H13 0.9300 .
C14 C15 1.382(4) .
C14 H14 0.9300 .
C15 C16 1.382(4) .
C15 C18 1.513(3) .
C16 C17 1.381(3) .
C16 H16 0.9300 .
C17 H17 0.9300 .
C18 H18A 0.9600 .
C18 H18B 0.9600 .
C18 H18C 0.9600 .
C19 H19A 0.9600 .
C19 H19B 0.9600 .
C19 H19C 0.9600 .
C20 H20A 0.9600 .
C20 H20B 0.9600 .
C20 H20C 0.9600 .

loop_
_geom_torsion_atom_site_label_1
_geom_torsion_atom_site_label_2
_geom_torsion_atom_site_label_3
_geom_torsion_atom_site_label_4
_geom_torsion
_geom_torsion_site_symmetry_1
_geom_torsion_site_symmetry_2
_geom_torsion_site_symmetry_3
_geom_torsion_site_symmetry_4
C20 N3 C1 N1 179.2(2) . . . .
C19 N3 C1 N1 -1.7(3) . . . .
C20 N3 C1 C2 -0.6(3) . . . .
C19 N3 C1 C2 178.5(2) . . . .
C4 N1 C1 N3 -179.4(2) . . . .
C4 N1 C1 C2 0.3(3) . . . .
N3 C1 C2 C3 178.8(2) . . . .
N1 C1 C2 C3 -0.9(3) . . . .
C4 N2 C3 C2 -0.2(3) . . . .
C4 N2 C3 C12 -179.58(19) . . . .
C1 C2 C3 N2 0.9(3) . . . .
C1 C2 C3 C12 -179.8(2) . . . .
C1 N1 C4 N2 0.4(3) . . . .
C1 N1 C4 C5 -179.42(19) . . . .
C3 N2 C4 N1 -0.5(3) . . . .
C3 N2 C4 C5 179.39(19) . . . .
N1 C4 C5 C10 -179.3(2) . . . .
N2 C4 C5 C10 0.9(3) . . . .
N1 C4 C5 C6 0.4(3) . . . .
N2 C4 C5 C6 -179.4(2) . . . .
C10 C5 C6 C7 -0.2(4) . . . .
C4 C5 C6 C7 -179.9(2) . . . .
C5 C6 C7 C8 0.2(4) . . . .
C6 C7 C8 C9 -0.1(4) . . . .
C6 C7 C8 C11 -179.2(3) . . . .
C7 C8 C9 C10 0.0(4) . . . .
C11 C8 C9 C10 179.1(3) . . . .
C8 C9 C10 C5 -0.1(4) . . . .
C6 C5 C10 C9 0.2(4) . . . .
C4 C5 C10 C9 179.9(2) . . . .
N2 C3 C12 C17 -156.8(2) . . . .
C2 C3 C12 C17 23.9(3) . . . .
N2 C3 C12 C13 23.0(3) . . . .
C2 C3 C12 C13 -156.3(2) . . . .
C17 C12 C13 C14 -0.4(3) . . . .
C3 C12 C13 C14 179.8(2) . . . .
C12 C13 C14 C15 0.7(4) . . . .
C13 C14 C15 C16 -0.3(4) . . . .
C13 C14 C15 C18 178.9(3) . . . .
C14 C15 C16 C17 -0.4(4) . . . .
C18 C15 C16 C17 -179.5(3) . . . .
C15 C16 C17 C12 0.7(4) . . . .
C13 C12 C17 C16 -0.3(3) . . . .
C3 C12 C17 C16 179.5(2) . . . .
